data_7226561
loop_
_publ_author_name
'Lee, Young Hoon'
'Kim, Jee Young'
'Kim, Yang'
'Hayami, Shinya'
'Shin, Jong Won'
'Harrowfield, Jack'
'Stefankiewicz, Artur R.'

_publ_section_title
;
 Lattice interactions of terpyridines and their derivatives -- free
 terpyridines and their protonated forms
;
_journal_issue 41
_journal_name_full CrystEngComm
_journal_page_first 8059
_journal_paper_doi 10.1039/C6CE01435F
_journal_volume 18
_journal_year 2016
_chemical_formula_moiety 'C36 H27 N3 O2'
_chemical_formula_sum 'C36 H27 N3 O2'
_chemical_formula_weight 533.60
_chemical_name_common etp-terpyridine
_chemical_name_systematic etptpy
_space_group_crystal_system monoclinic
_space_group_IT_number 14
_space_group_name_Hall '-P 2ybc'
_space_group_name_H-M_alt 'P 1 21/c 1'
_symmetry_space_group_name_Hall '-P 2ybc'
_symmetry_space_group_name_H-M 'P 1 21/c 1'
_atom_sites_solution_hydrogens geom
_audit_creation_method SHELXL-2014/7
_audit_update_record
;
2015-12-12 deposited with the CCDC.
2016-09-15 downloaded from the CCDC.
;
_cell_angle_alpha 90
_cell_angle_beta 106.61(3)
_cell_angle_gamma 90
_cell_formula_units_Z 4
_cell_length_a 22.883(5)
_cell_length_b 8.3520(17)
_cell_length_c 14.445(3)
_cell_measurement_reflns_used 55177
_cell_measurement_temperature 100(2)
_cell_measurement_theta_max 29.54
_cell_measurement_theta_min 0.40
_cell_volume 2645.5(10)
_computing_cell_refinement HKL3000
_computing_data_collection 'PLA ADSC Quantum-210 ADX Program'
_computing_data_reduction HKL3000
_computing_molecular_graphics ORTEP
_computing_publication_material WINGX
_computing_structure_refinement 'SHELXL-2014/7 (Sheldrick, 2014)'
_computing_structure_solution 'SHELXS-2014/7 (Sheldrick, 2014)'
_diffrn_ambient_temperature 100(2)
_diffrn_measured_fraction_theta_full 0.995
_diffrn_measured_fraction_theta_max 0.996
_diffrn_measurement_device_type 'ADSC Q210 CCD area detector'
_diffrn_measurement_method 'omega scan'
_diffrn_radiation_type Synchrotron
_diffrn_radiation_wavelength 0.700
_diffrn_reflns_av_R_equivalents 0.0331
_diffrn_reflns_av_unetI/netI 0.0260
_diffrn_reflns_Laue_measured_fraction_full 0.995
_diffrn_reflns_Laue_measured_fraction_max 0.996
_diffrn_reflns_limit_h_max 32
_diffrn_reflns_limit_h_min -32
_diffrn_reflns_limit_k_max 11
_diffrn_reflns_limit_k_min -11
_diffrn_reflns_limit_l_max 20
_diffrn_reflns_limit_l_min -20
_diffrn_reflns_number 27074
_diffrn_reflns_point_group_measured_fraction_full 0.995
_diffrn_reflns_point_group_measured_fraction_max 0.996
_diffrn_reflns_theta_full 24.835
_diffrn_reflns_theta_max 29.535
_diffrn_reflns_theta_min 1.829
_diffrn_source 'PLSII 2D bending magnet'
_exptl_absorpt_coefficient_mu 0.082
_exptl_absorpt_correction_T_max 0.996
_exptl_absorpt_correction_T_min 0.992
_exptl_absorpt_correction_type empirical
_exptl_absorpt_process_details 'HKL3000 Scalepack'
_exptl_crystal_colour colorless
_exptl_crystal_density_diffrn 1.340
_exptl_crystal_description needle
_exptl_crystal_F_000 1120
_exptl_crystal_size_max 0.100
_exptl_crystal_size_mid 0.100
_exptl_crystal_size_min 0.050
_refine_diff_density_max 0.401
_refine_diff_density_min -0.335
_refine_diff_density_rms 0.065
_refine_ls_extinction_method none
_refine_ls_goodness_of_fit_ref 1.063
_refine_ls_hydrogen_treatment constr
_refine_ls_matrix_type full
_refine_ls_number_parameters 371
_refine_ls_number_reflns 7725
_refine_ls_number_restraints 1
_refine_ls_restrained_S_all 2.639
_refine_ls_R_factor_all 0.0563
_refine_ls_R_factor_gt 0.0499
_refine_ls_shift/su_max 0.001
_refine_ls_shift/su_mean 0.000
_refine_ls_structure_factor_coef Fsqd
_refine_ls_weighting_details 'w=1/[\s^2^(Fo^2^)+(0.1022P)^2^+0.3418P] where P=(Fo^2^+2Fc^2^)/3'
_refine_ls_weighting_scheme calc
_refine_ls_wR_factor_gt 0.1422
_refine_ls_wR_factor_ref 0.1480
_reflns_Friedel_coverage 0.000
_reflns_number_gt 6600
_reflns_number_total 7725
_reflns_threshold_expression 'I > 2\s(I)'
_cod_data_source_file c6ce01435f2.cif
_cod_data_source_block shelx
_cod_depositor_comments 'Adding full bibliography for 7226560--7226563.cif.'
_cod_database_code 7226561
_shelx_shelxl_version_number 2014/7
_shelx_space_group_comment
;
The symmetry employed for this shelxl refinement is uniquely defined
by the following loop, which should always be used as a source of
symmetry information in preference to the above space-group names.
They are only intended as comments.
;
_shelx_estimated_absorpt_t_min 0.992
_shelx_estimated_absorpt_t_max 0.996

loop_
_space_group_symop_operation_xyz
'x, y, z'
'-x, y+1/2, -z+1/2'
'-x, -y, -z'
'x, -y-1/2, z-1/2'

loop_
_atom_site_label
_atom_site_type_symbol
_atom_site_fract_x
_atom_site_fract_y
_atom_site_fract_z
_atom_site_U_iso_or_equiv
_atom_site_adp_type
_atom_site_occupancy
_atom_site_site_symmetry_order
_atom_site_calc_flag
_atom_site_refinement_flags_posn
_atom_site_refinement_flags_adp
N1 N 0.48954(4) 0.37543(10) 0.15410(6) 0.02039(17) Uani 1 1 d . .
N2 N 0.41635(4) 0.11853(9) -0.04649(5) 0.01546(16) Uani 1 1 d . .
N3 N 0.30144(4) -0.12997(10) -0.20511(6) 0.01955(17) Uani 1 1 d . .
O1 O -0.12787(3) 0.31809(9) 0.62321(5) 0.02130(16) Uani 1 1 d . .
O2 O -0.17830(3) 0.11598(8) 0.53169(5) 0.01931(15) Uani 1 1 d . .
C1 C 0.52682(4) 0.28765(12) 0.02300(7) 0.01752(18) Uani 1 1 d . .
H1 H 0.5210 0.2250 -0.0338 0.021 Uiso 1 1 calc R U
C2 C 0.57935(4) 0.37848(12) 0.05837(7) 0.02050(19) Uani 1 1 d . .
H2 H 0.6101 0.3788 0.0260 0.025 Uiso 1 1 calc R U
C3 C 0.58636(4) 0.46852(12) 0.14139(7) 0.0212(2) Uani 1 1 d . .
H3 H 0.6216 0.5328 0.1666 0.025 Uiso 1 1 calc R U
C4 C 0.54040(5) 0.46211(13) 0.18663(7) 0.0227(2) Uani 1 1 d . .
H4 H 0.5454 0.5228 0.2440 0.027 Uiso 1 1 calc R U
C5 C 0.48270(4) 0.29036(11) 0.07274(6) 0.01572(17) Uani 1 1 d . .
C6 C 0.42432(4) 0.20087(11) 0.03615(6) 0.01479(17) Uani 1 1 d . .
C7 C 0.38022(4) 0.20836(11) 0.08601(6) 0.01533(17) Uani 1 1 d . .
H7 H 0.3883 0.2661 0.1450 0.018 Uiso 1 1 calc R U
C8 C 0.32425(4) 0.13075(11) 0.04883(6) 0.01404(17) Uani 1 1 d . .
C9 C 0.31618(4) 0.04608(11) -0.03747(6) 0.01518(17) Uani 1 1 d . .
H9 H 0.2789 -0.0084 -0.0659 0.018 Uiso 1 1 calc DR U
C10 C 0.36302(4) 0.04178(11) -0.08165(6) 0.01439(17) Uani 1 1 d . .
C11 C 0.35436(4) -0.05007(11) -0.17295(6) 0.01502(17) Uani 1 1 d . .
C12 C 0.29206(5) -0.21322(13) -0.28674(7) 0.0229(2) Uani 1 1 d . .
H12 H 0.2547 -0.2698 -0.3100 0.028 Uiso 1 1 calc DR U
C13 C 0.33413(5) -0.22184(13) -0.33998(7) 0.0219(2) Uani 1 1 d . .
H13 H 0.3258 -0.2833 -0.3976 0.026 Uiso 1 1 calc R U
C14 C 0.38843(5) -0.13807(12) -0.30632(7) 0.02049(19) Uani 1 1 d . .
H14 H 0.4180 -0.1408 -0.3409 0.025 Uiso 1 1 calc R U
C15 C 0.39901(4) -0.05025(11) -0.22166(6) 0.01752(18) Uani 1 1 d . .
H15 H 0.4358 0.0084 -0.1974 0.021 Uiso 1 1 calc R U
C16 C 0.27518(4) 0.13920(11) 0.09739(6) 0.01480(17) Uani 1 1 d . .
C17 C 0.28107(5) 0.23696(13) 0.17785(7) 0.0239(2) Uani 1 1 d . .
H17 H 0.3172 0.2985 0.2019 0.029 Uiso 1 1 calc R U
C18 C 0.23550(5) 0.24642(13) 0.22355(7) 0.0237(2) Uani 1 1 d . .
H18 H 0.2410 0.3145 0.2781 0.028 Uiso 1 1 calc R U
C19 C 0.18163(4) 0.15803(11) 0.19125(6) 0.01515(17) Uani 1 1 d . .
C20 C 0.17544(4) 0.06126(11) 0.11006(7) 0.01720(18) Uani 1 1 d . .
H20 H 0.1393 0.0000 0.0858 0.021 Uiso 1 1 calc R U
C21 C 0.22106(4) 0.05270(12) 0.06396(7) 0.01769(18) Uani 1 1 d . .
H21 H 0.2152 -0.0134 0.0086 0.021 Uiso 1 1 calc R U
C22 C 0.13387(4) 0.16549(11) 0.24229(6) 0.01457(17) Uani 1 1 d . .
C23 C 0.12928(4) 0.29872(11) 0.29898(6) 0.01646(18) Uani 1 1 d . .
H23 H 0.1561 0.3869 0.3026 0.020 Uiso 1 1 calc R U
C24 C 0.08623(4) 0.30384(11) 0.34997(6) 0.01650(18) Uani 1 1 d . .
H24 H 0.0843 0.3950 0.3883 0.020 Uiso 1 1 calc R U
C25 C 0.04556(4) 0.17699(11) 0.34586(6) 0.01500(17) Uani 1 1 d . .
C26 C 0.04950(4) 0.04464(11) 0.28824(6) 0.01611(17) Uani 1 1 d . .
H26 H 0.0222 -0.0425 0.2837 0.019 Uiso 1 1 calc R U
C27 C 0.09287(4) 0.03903(11) 0.23758(6) 0.01608(17) Uani 1 1 d . .
H27 H 0.0947 -0.0521 0.1992 0.019 Uiso 1 1 calc R U
C28 C -0.00015(4) 0.18394(11) 0.40066(6) 0.01521(17) Uani 1 1 d . .
C29 C 0.01271(4) 0.26580(12) 0.48892(7) 0.01866(19) Uani 1 1 d . .
H29 H 0.0515 0.3144 0.5146 0.022 Uiso 1 1 calc R U
C30 C -0.03060(4) 0.27663(12) 0.53921(7) 0.01880(19) Uani 1 1 d . .
H30 H -0.0216 0.3345 0.5982 0.023 Uiso 1 1 calc R U
C31 C -0.08714(4) 0.20287(11) 0.50335(6) 0.01584(17) Uani 1 1 d . .
C32 C -0.10028(4) 0.11839(12) 0.41648(7) 0.01868(19) Uani 1 1 d . .
H32 H -0.1385 0.0661 0.3923 0.022 Uiso 1 1 calc R U
C33 C -0.05725(4) 0.11088(12) 0.36528(7) 0.01831(18) Uani 1 1 d . .
H33 H -0.0668 0.0553 0.3054 0.022 Uiso 1 1 calc R U
C34 C -0.13212(4) 0.22001(11) 0.55952(6) 0.01596(17) Uani 1 1 d . .
C35 C -0.22259(4) 0.12038(12) 0.58655(7) 0.01918(19) Uani 1 1 d . .
H35A H -0.2475 0.2189 0.5715 0.023 Uiso 1 1 calc R U
H35B H -0.2017 0.1181 0.6568 0.023 Uiso 1 1 calc R U
C36 C -0.26205(5) -0.02555(13) 0.55709(7) 0.0227(2) Uani 1 1 d . .
H36A H -0.2838 -0.0193 0.4881 0.034 Uiso 1 1 calc R U
H36B H -0.2916 -0.0307 0.5944 0.034 Uiso 1 1 calc R U
H36C H -0.2365 -0.1217 0.5696 0.034 Uiso 1 1 calc R U

loop_
_atom_site_aniso_label
_atom_site_aniso_U_11
_atom_site_aniso_U_22
_atom_site_aniso_U_33
_atom_site_aniso_U_23
_atom_site_aniso_U_13
_atom_site_aniso_U_12
N1 0.0188(4) 0.0251(4) 0.0186(4) -0.0055(3) 0.0074(3) -0.0020(3)
N2 0.0177(3) 0.0155(4) 0.0145(3) -0.0002(3) 0.0068(3) 0.0004(3)
N3 0.0214(4) 0.0219(4) 0.0171(4) -0.0033(3) 0.0083(3) -0.0030(3)
O1 0.0255(4) 0.0193(3) 0.0228(3) -0.0048(3) 0.0130(3) -0.0021(3)
O2 0.0184(3) 0.0220(3) 0.0213(3) -0.0049(3) 0.0118(3) -0.0033(2)
C1 0.0184(4) 0.0197(4) 0.0162(4) 0.0001(3) 0.0079(3) 0.0000(3)
C2 0.0190(4) 0.0242(5) 0.0204(4) 0.0029(4) 0.0090(3) -0.0016(3)
C3 0.0183(4) 0.0231(5) 0.0219(4) 0.0007(4) 0.0055(3) -0.0039(3)
C4 0.0213(4) 0.0267(5) 0.0208(4) -0.0059(4) 0.0070(4) -0.0038(4)
C5 0.0163(4) 0.0164(4) 0.0153(4) 0.0001(3) 0.0060(3) 0.0010(3)
C6 0.0166(4) 0.0148(4) 0.0143(4) 0.0007(3) 0.0065(3) 0.0012(3)
C7 0.0168(4) 0.0168(4) 0.0138(4) -0.0015(3) 0.0067(3) -0.0002(3)
C8 0.0172(4) 0.0138(4) 0.0129(4) 0.0011(3) 0.0071(3) 0.0003(3)
C9 0.0183(4) 0.0155(4) 0.0136(4) -0.0003(3) 0.0076(3) -0.0015(3)
C10 0.0183(4) 0.0135(4) 0.0130(4) 0.0009(3) 0.0073(3) 0.0006(3)
C11 0.0196(4) 0.0144(4) 0.0125(4) 0.0008(3) 0.0070(3) 0.0006(3)
C12 0.0257(5) 0.0248(5) 0.0194(4) -0.0053(4) 0.0084(4) -0.0045(4)
C13 0.0306(5) 0.0220(5) 0.0147(4) -0.0040(3) 0.0092(4) -0.0012(4)
C14 0.0277(5) 0.0210(5) 0.0165(4) -0.0003(3) 0.0123(3) 0.0003(4)
C15 0.0212(4) 0.0181(4) 0.0156(4) 0.0003(3) 0.0090(3) -0.0005(3)
C16 0.0179(4) 0.0154(4) 0.0131(4) 0.0002(3) 0.0077(3) -0.0008(3)
C17 0.0247(5) 0.0307(5) 0.0215(4) -0.0111(4) 0.0150(4) -0.0138(4)
C18 0.0264(5) 0.0295(5) 0.0205(4) -0.0113(4) 0.0153(4) -0.0118(4)
C19 0.0177(4) 0.0158(4) 0.0140(4) 0.0007(3) 0.0078(3) -0.0004(3)
C20 0.0152(4) 0.0188(4) 0.0189(4) -0.0036(3) 0.0070(3) -0.0018(3)
C21 0.0177(4) 0.0198(4) 0.0174(4) -0.0053(3) 0.0080(3) -0.0010(3)
C22 0.0162(4) 0.0159(4) 0.0130(3) 0.0010(3) 0.0064(3) -0.0005(3)
C23 0.0190(4) 0.0160(4) 0.0165(4) -0.0001(3) 0.0086(3) -0.0020(3)
C24 0.0192(4) 0.0157(4) 0.0168(4) -0.0012(3) 0.0086(3) -0.0004(3)
C25 0.0157(4) 0.0165(4) 0.0142(4) 0.0012(3) 0.0065(3) 0.0005(3)
C26 0.0172(4) 0.0161(4) 0.0167(4) -0.0003(3) 0.0075(3) -0.0020(3)
C27 0.0178(4) 0.0162(4) 0.0159(4) -0.0011(3) 0.0075(3) -0.0007(3)
C28 0.0170(4) 0.0149(4) 0.0155(4) 0.0010(3) 0.0075(3) 0.0001(3)
C29 0.0183(4) 0.0222(5) 0.0171(4) -0.0026(3) 0.0077(3) -0.0042(3)
C30 0.0210(4) 0.0213(4) 0.0163(4) -0.0031(3) 0.0090(3) -0.0023(3)
C31 0.0181(4) 0.0154(4) 0.0163(4) 0.0005(3) 0.0086(3) 0.0008(3)
C32 0.0179(4) 0.0207(4) 0.0197(4) -0.0035(3) 0.0090(3) -0.0029(3)
C33 0.0192(4) 0.0202(4) 0.0178(4) -0.0044(3) 0.0090(3) -0.0026(3)
C34 0.0180(4) 0.0150(4) 0.0164(4) 0.0007(3) 0.0073(3) 0.0010(3)
C35 0.0182(4) 0.0212(5) 0.0222(4) -0.0017(3) 0.0124(3) 0.0008(3)
C36 0.0198(4) 0.0231(5) 0.0275(5) 0.0010(4) 0.0108(4) -0.0017(3)

loop_
_atom_type_symbol
_atom_type_description
_atom_type_scat_dispersion_real
_atom_type_scat_dispersion_imag
_atom_type_scat_source
C C 0.0030 0.0020 'International Tables Vol C Tables 4.2.6.8 and 6.1.1.4'
H H 0.0000 0.0000 'International Tables Vol C Tables 4.2.6.8 and 6.1.1.4'
N N 0.0060 0.0030 'International Tables Vol C Tables 4.2.6.8 and 6.1.1.4'
O O 0.0110 0.0060 'International Tables Vol C Tables 4.2.6.8 and 6.1.1.4'

loop_
_geom_angle_atom_site_label_1
_geom_angle_atom_site_label_2
_geom_angle_atom_site_label_3
_geom_angle
C4 N1 C5 117.77(8)
C10 N2 C6 117.25(8)
C12 N3 C11 117.79(8)
C34 O2 C35 115.68(7)
C2 C1 C5 118.60(8)
C2 C1 H1 120.7
C5 C1 H1 120.7
C3 C2 C1 119.24(9)
C3 C2 H2 120.4
C1 C2 H2 120.4
C2 C3 C4 118.07(9)
C2 C3 H3 121.0
C4 C3 H3 121.0
N1 C4 C3 123.76(9)
N1 C4 H4 118.1
C3 C4 H4 118.1
N1 C5 C1 122.55(9)
N1 C5 C6 116.36(8)
C1 C5 C6 121.07(8)
N2 C6 C7 123.06(8)
N2 C6 C5 116.87(8)
C7 C6 C5 120.04(8)
C8 C7 C6 119.85(8)
C8 C7 H7 120.1
C6 C7 H7 120.1
C7 C8 C9 116.72(8)
C7 C8 C16 121.96(8)
C9 C8 C16 121.31(8)
C10 C9 C8 119.84(8)
C10 C9 H9 120.1
C8 C9 H9 120.1
N2 C10 C9 123.25(8)
N2 C10 C11 117.20(8)
C9 C10 C11 119.54(8)
N3 C11 C15 122.83(8)
N3 C11 C10 116.13(8)
C15 C11 C10 121.03(8)
N3 C12 C13 123.56(9)
N3 C12 H12 118.2
C13 C12 H12 118.2
C14 C13 C12 118.08(9)
C14 C13 H13 121.0
C12 C13 H13 121.0
C15 C14 C13 119.28(9)
C15 C14 H14 120.4
C13 C14 H14 120.4
C14 C15 C11 118.45(9)
C14 C15 H15 120.8
C11 C15 H15 120.8
C17 C16 C21 117.15(8)
C17 C16 C8 120.99(8)
C21 C16 C8 121.85(8)
C18 C17 C16 121.54(9)
C18 C17 H17 119.2
C16 C17 H17 119.2
C17 C18 C19 121.50(9)
C17 C18 H18 119.3
C19 C18 H18 119.3
C18 C19 C20 116.97(8)
C18 C19 C22 121.10(8)
C20 C19 C22 121.92(8)
C21 C20 C19 121.43(8)
C21 C20 H20 119.3
C19 C20 H20 119.3
C20 C21 C16 121.39(8)
C20 C21 H21 119.3
C16 C21 H21 119.3
C27 C22 C23 117.73(8)
C27 C22 C19 121.47(8)
C23 C22 C19 120.78(8)
C24 C23 C22 121.10(8)
C24 C23 H23 119.4
C22 C23 H23 119.4
C23 C24 C25 121.19(8)
C23 C24 H24 119.4
C25 C24 H24 119.4
C24 C25 C26 117.83(8)
C24 C25 C28 120.64(8)
C26 C25 C28 121.52(8)
C27 C26 C25 121.01(8)
C27 C26 H26 119.5
C25 C26 H26 119.5
C26 C27 C22 121.13(8)
C26 C27 H27 119.4
C22 C27 H27 119.4
C33 C28 C29 118.43(8)
C33 C28 C25 121.03(8)
C29 C28 C25 120.53(8)
C30 C29 C28 120.78(8)
C30 C29 H29 119.6
C28 C29 H29 119.6
C29 C30 C31 120.17(8)
C29 C30 H30 119.9
C31 C30 H30 119.9
C30 C31 C32 119.79(8)
C30 C31 C34 117.93(8)
C32 C31 C34 122.28(8)
C33 C32 C31 119.83(9)
C33 C32 H32 120.1
C31 C32 H32 120.1
C32 C33 C28 120.98(8)
C32 C33 H33 119.5
C28 C33 H33 119.5
O1 C34 O2 123.42(8)
O1 C34 C31 124.03(8)
O2 C34 C31 112.55(8)
O2 C35 C36 106.31(7)
O2 C35 H35A 110.5
C36 C35 H35A 110.5
O2 C35 H35B 110.5
C36 C35 H35B 110.5
H35A C35 H35B 108.7
C35 C36 H36A 109.5
C35 C36 H36B 109.5
H36A C36 H36B 109.5
C35 C36 H36C 109.5
H36A C36 H36C 109.5
H36B C36 H36C 109.5

loop_
_geom_bond_atom_site_label_1
_geom_bond_atom_site_label_2
_geom_bond_distance
N1 C4 1.3367(13)
N1 C5 1.3436(12)
N2 C10 1.3430(12)
N2 C6 1.3441(11)
N3 C12 1.3324(12)
N3 C11 1.3440(12)
O1 C34 1.2148(11)
O2 C34 1.3381(11)
O2 C35 1.4545(11)
C1 C2 1.3894(13)
C1 C5 1.3966(12)
C1 H1 0.9500
C2 C3 1.3855(14)
C2 H2 0.9500
C3 C4 1.3888(13)
C3 H3 0.9500
C4 H4 0.9500
C5 C6 1.4898(13)
C6 C7 1.3987(12)
C7 C8 1.3985(13)
C7 H7 0.9500
C8 C9 1.3987(12)
C8 C16 1.4861(12)
C9 C10 1.3958(12)
C9 H9 0.9500
C10 C11 1.4892(12)
C11 C15 1.3965(12)
C12 C13 1.3953(13)
C12 H12 0.9500
C13 C14 1.3871(15)
C13 H13 0.9500
C14 C15 1.3868(13)
C14 H14 0.9500
C15 H15 0.9500
C16 C17 1.3949(13)
C16 C21 1.3952(13)
C17 C18 1.3869(12)
C17 H17 0.9500
C18 C19 1.3976(13)
C18 H18 0.9500
C19 C20 1.3978(12)
C19 C22 1.4842(12)
C20 C21 1.3912(12)
C20 H20 0.9500
C21 H21 0.9500
C22 C27 1.4013(12)
C22 C23 1.4033(13)
C23 C24 1.3890(12)
C23 H23 0.9500
C24 C25 1.4001(13)
C24 H24 0.9500
C25 C26 1.4020(13)
C25 C28 1.4824(12)
C26 C27 1.3922(12)
C26 H26 0.9500
C27 H27 0.9500
C28 C33 1.3996(13)
C28 C29 1.4018(13)
C29 C30 1.3892(12)
C29 H29 0.9500
C30 C31 1.3924(13)
C30 H30 0.9500
C31 C32 1.3953(13)
C31 C34 1.4885(12)
C32 C33 1.3916(12)
C32 H32 0.9500
C33 H33 0.9500
C35 C36 1.5042(14)
C35 H35A 0.9900
C35 H35B 0.9900
C36 H36A 0.9800
C36 H36B 0.9800
C36 H36C 0.9800

loop_
_geom_torsion_atom_site_label_1
_geom_torsion_atom_site_label_2
_geom_torsion_atom_site_label_3
_geom_torsion_atom_site_label_4
_geom_torsion
C5 C1 C2 C3 -0.02(14)
C1 C2 C3 C4 0.84(14)
C5 N1 C4 C3 -0.24(15)
C2 C3 C4 N1 -0.74(16)
C4 N1 C5 C1 1.13(14)
C4 N1 C5 C6 -177.40(9)
C2 C1 C5 N1 -1.00(14)
C2 C1 C5 C6 177.45(8)
C10 N2 C6 C7 0.45(13)
C10 N2 C6 C5 -177.89(8)
N1 C5 C6 N2 178.41(8)
C1 C5 C6 N2 -0.14(13)
N1 C5 C6 C7 0.02(13)
C1 C5 C6 C7 -178.52(8)
N2 C6 C7 C8 -1.48(13)
C5 C6 C7 C8 176.80(8)
C6 C7 C8 C9 1.04(13)
C6 C7 C8 C16 -178.08(8)
C7 C8 C9 C10 0.29(13)
C16 C8 C9 C10 179.41(8)
C6 N2 C10 C9 0.99(13)
C6 N2 C10 C11 -179.70(7)
C8 C9 C10 N2 -1.37(13)
C8 C9 C10 C11 179.34(8)
C12 N3 C11 C15 0.47(14)
C12 N3 C11 C10 179.86(8)
N2 C10 C11 N3 177.98(8)
C9 C10 C11 N3 -2.68(12)
N2 C10 C11 C15 -2.62(13)
C9 C10 C11 C15 176.72(8)
C11 N3 C12 C13 0.14(15)
N3 C12 C13 C14 -0.52(16)
C12 C13 C14 C15 0.29(15)
C13 C14 C15 C11 0.27(14)
N3 C11 C15 C14 -0.67(14)
C10 C11 C15 C14 179.97(8)
C7 C8 C16 C17 5.70(14)
C9 C8 C16 C17 -173.38(9)
C7 C8 C16 C21 -175.44(9)
C9 C8 C16 C21 5.48(13)
C21 C16 C17 C18 0.81(15)
C8 C16 C17 C18 179.72(9)
C16 C17 C18 C19 0.19(17)
C17 C18 C19 C20 -0.79(15)
C17 C18 C19 C22 178.28(9)
C18 C19 C20 C21 0.39(14)
C22 C19 C20 C21 -178.67(8)
C19 C20 C21 C16 0.62(14)
C17 C16 C21 C20 -1.21(14)
C8 C16 C21 C20 179.89(8)
C18 C19 C22 C27 -154.46(10)
C20 C19 C22 C27 24.57(13)
C18 C19 C22 C23 24.01(13)
C20 C19 C22 C23 -156.97(9)
C27 C22 C23 C24 1.05(13)
C19 C22 C23 C24 -177.47(8)
C22 C23 C24 C25 -0.61(14)
C23 C24 C25 C26 -0.25(13)
C23 C24 C25 C28 179.97(8)
C24 C25 C26 C27 0.63(13)
C28 C25 C26 C27 -179.59(8)
C25 C26 C27 C22 -0.17(13)
C23 C22 C27 C26 -0.67(13)
C19 C22 C27 C26 177.84(8)
C24 C25 C28 C33 147.59(9)
C26 C25 C28 C33 -32.18(13)
C24 C25 C28 C29 -31.67(13)
C26 C25 C28 C29 148.56(9)
C33 C28 C29 C30 -1.15(14)
C25 C28 C29 C30 178.13(8)
C28 C29 C30 C31 1.41(14)
C29 C30 C31 C32 -0.22(14)
C29 C30 C31 C34 -179.25(8)
C30 C31 C32 C33 -1.21(14)
C34 C31 C32 C33 177.78(8)
C31 C32 C33 C28 1.47(14)
C29 C28 C33 C32 -0.29(14)
C25 C28 C33 C32 -179.57(8)
C35 O2 C34 O1 -3.35(13)
C35 O2 C34 C31 177.14(7)
C30 C31 C34 O1 15.12(14)
C32 C31 C34 O1 -163.89(9)
C30 C31 C34 O2 -165.37(8)
C32 C31 C34 O2 15.62(12)
C34 O2 C35 C36 -168.71(8)
